data_7024323
loop_
_publ_author_name
'Otero, Antonio'
'Lara-S\'anchez, Agust\'in'
'Fern\'andez-Baeza, Juan'
'Mart\'inez-Caballero, Emilia'
'M\'arquez-Segovia, Isabel'
'Alonso-Moreno, Carlos'
'S\'anchez-Barba, Luis F'
'Rodr\'iguez, Ana M'
'L\'opez-Solera, Isabel'

_publ_section_title
;
 New achiral and chiral NNE heteroscorpionate ligands. Synthesis of
 homoleptic lithium complexes as well as halide and alkyl scandium and
 yttrium complexes.
;
_journal_issue 3
_journal_name_full 'Dalton transactions (Cambridge, England : 2003)'
_journal_page_first 930
_journal_page_last 940
_journal_paper_doi 10.1039/b914966j
_journal_volume 39
_journal_year 2010
_chemical_formula_moiety 'C18 H21 N5 S'
_chemical_formula_sum 'C18 H21 N5 S'
_chemical_formula_weight 339.46
_chemical_name_systematic
;
?
;
_space_group_IT_number 14
_symmetry_cell_setting monoclinic
_symmetry_space_group_name_Hall '-P 2yn'
_symmetry_space_group_name_H-M 'P 1 21/n 1'
_atom_sites_solution_hydrogens geom
_atom_sites_solution_primary direct
_atom_sites_solution_secondary difmap
_audit_creation_method SHELXL-97
_cell_angle_alpha 90.00
_cell_angle_beta 90.43(3)
_cell_angle_gamma 90.00
_cell_formula_units_Z 4
_cell_length_a 12.048(2)
_cell_length_b 11.477(2)
_cell_length_c 13.263(5)
_cell_measurement_reflns_used 437
_cell_measurement_temperature 180(2)
_cell_measurement_theta_max 16.74
_cell_measurement_theta_min 2.33
_cell_volume 1833.9(8)
_computing_cell_refinement 'Bruker SAINT'
_computing_data_collection 'Bruker APEX'
_computing_data_reduction 'Bruker SAINT, SADABS, XPREP'
_computing_molecular_graphics 'Bruker SHELXTL'
_computing_publication_material 'Bruker SHELXTL'
_computing_structure_refinement 'SHELXL-97 (Sheldrick, 1997)'
_computing_structure_solution 'SHELXS-97 (Sheldrick, 1990)'
_diffrn_ambient_temperature 180(2)
_diffrn_measured_fraction_theta_full 0.986
_diffrn_measured_fraction_theta_max 0.986
_diffrn_measurement_device_type 'CCD area detector'
_diffrn_measurement_method 'omega scans'
_diffrn_radiation_monochromator graphite
_diffrn_radiation_source 'fine-focus sealed tube'
_diffrn_radiation_type MoK\a
_diffrn_radiation_wavelength 0.71073
_diffrn_reflns_av_R_equivalents 0.1204
_diffrn_reflns_av_sigmaI/netI 0.2540
_diffrn_reflns_limit_h_max 14
_diffrn_reflns_limit_h_min -14
_diffrn_reflns_limit_k_max 13
_diffrn_reflns_limit_k_min -13
_diffrn_reflns_limit_l_max 15
_diffrn_reflns_limit_l_min -15
_diffrn_reflns_number 9267
_diffrn_reflns_theta_full 25.00
_diffrn_reflns_theta_max 25.00
_diffrn_reflns_theta_min 2.28
_exptl_absorpt_coefficient_mu 0.185
_exptl_absorpt_correction_T_max 0.951
_exptl_absorpt_correction_T_min 0.923
_exptl_absorpt_correction_type multi-scan
_exptl_absorpt_process_details SADABS
_exptl_crystal_colour colorless
_exptl_crystal_density_diffrn 1.229
_exptl_crystal_density_method 'not measured'
_exptl_crystal_description block
_exptl_crystal_F_000 720
_exptl_crystal_size_max 0.43
_exptl_crystal_size_mid 0.33
_exptl_crystal_size_min 0.21
_refine_diff_density_max 0.181
_refine_diff_density_min -0.209
_refine_diff_density_rms 0.041
_refine_ls_extinction_method none
_refine_ls_goodness_of_fit_ref 0.844
_refine_ls_hydrogen_treatment mixed
_refine_ls_matrix_type full
_refine_ls_number_parameters 225
_refine_ls_number_reflns 3192
_refine_ls_number_restraints 0
_refine_ls_restrained_S_all 0.844
_refine_ls_R_factor_all 0.1916
_refine_ls_R_factor_gt 0.0561
_refine_ls_shift/su_max 0.004
_refine_ls_shift/su_mean 0.000
_refine_ls_structure_factor_coef Fsqd
_refine_ls_weighting_details 'calc w=1/[\s^2^(Fo^2^)+(0.0993P)^2^+0.0000P] where P=(Fo^2^+2Fc^2^)/3'
_refine_ls_weighting_scheme calc
_refine_ls_wR_factor_gt 0.1301
_refine_ls_wR_factor_ref 0.1905
_reflns_number_gt 836
_reflns_number_total 3192
_reflns_threshold_expression >2sigma(I)
_cod_data_source_file b914966j.txt
_cod_data_source_block 5
_cod_original_sg_symbol_H-M P21/n
_cod_database_code 7024323

loop_
_symmetry_equiv_pos_as_xyz
'x, y, z'
'-x+1/2, y+1/2, -z+1/2'
'-x, -y, -z'
'x-1/2, -y-1/2, z-1/2'

loop_
_atom_site_label
_atom_site_type_symbol
_atom_site_fract_x
_atom_site_fract_y
_atom_site_fract_z
_atom_site_U_iso_or_equiv
_atom_site_adp_type
_atom_site_occupancy
_atom_site_symmetry_multiplicity
_atom_site_calc_flag
_atom_site_refinement_flags
S1 S 0.97213(13) 0.35490(13) 0.88941(9) 0.0950(6) Uani 1 1 d .
N1 N 0.8163(3) 0.3105(4) 0.6578(2) 0.0638(10) Uani 1 1 d .
N2 N 0.8058(3) 0.4216(4) 0.6226(3) 0.0732(11) Uani 1 1 d .
N3 N 1.0165(3) 0.2798(4) 0.5417(3) 0.0779(12) Uani 1 1 d .
N4 N 0.9914(3) 0.2174(4) 0.6272(3) 0.0732(11) Uani 1 1 d .
N5 N 1.0283(3) 0.4451(4) 0.7102(3) 0.0688(12) Uani 1 1 d .
C1 C 0.7062(4) 0.4234(6) 0.5770(3) 0.0793(15) Uani 1 1 d .
C2 C 0.6573(4) 0.3145(6) 0.5832(4) 0.0871(16) Uani 1 1 d .
H2 H 0.5875 0.2949 0.5578 0.104 Uiso 1 1 calc R
C3 C 0.7282(5) 0.2403(5) 0.6326(4) 0.0783(15) Uani 1 1 d .
C4 C 0.6645(4) 0.5325(5) 0.5290(4) 0.118(2) Uani 1 1 d .
H4A H 0.7206 0.5917 0.5335 0.177 Uiso 1 1 calc R
H4B H 0.5990 0.5583 0.5633 0.177 Uiso 1 1 calc R
H4C H 0.6470 0.5177 0.4595 0.177 Uiso 1 1 calc R
C5 C 0.7218(4) 0.1146(5) 0.6562(4) 0.115(2) Uani 1 1 d .
H5A H 0.7855 0.0756 0.6292 0.173 Uiso 1 1 calc R
H5B H 0.6555 0.0825 0.6267 0.173 Uiso 1 1 calc R
H5C H 0.7202 0.1042 0.7280 0.173 Uiso 1 1 calc R
C6 C 1.0427(5) 0.1114(5) 0.6292(5) 0.0859(16) Uani 1 1 d .
C7 C 1.0984(5) 0.1068(6) 0.5411(6) 0.105(2) Uani 1 1 d .
H7 H 1.1416 0.0446 0.5195 0.126 Uiso 1 1 calc R
C8 C 1.0809(5) 0.2091(6) 0.4881(4) 0.0884(17) Uani 1 1 d .
C9 C 1.0354(5) 0.0316(5) 0.7184(4) 0.123(2) Uani 1 1 d .
H9A H 1.0681 0.0688 0.7763 0.185 Uiso 1 1 calc R
H9B H 1.0746 -0.0393 0.7044 0.185 Uiso 1 1 calc R
H9C H 0.9590 0.0143 0.7317 0.185 Uiso 1 1 calc R
C10 C 1.1225(4) 0.2450(6) 0.3875(4) 0.125(2) Uani 1 1 d .
H10A H 1.0743 0.2147 0.3358 0.187 Uiso 1 1 calc R
H10B H 1.1961 0.2150 0.3782 0.187 Uiso 1 1 calc R
H10C H 1.1241 0.3285 0.3834 0.187 Uiso 1 1 calc R
C11 C 0.9208(4) 0.2705(4) 0.7027(3) 0.0673(13) Uani 1 1 d .
H11 H 0.9011 0.2080 0.7496 0.081 Uiso 1 1 calc R
C12 C 0.9770(4) 0.3654(4) 0.7665(3) 0.0613(12) Uani 1 1 d .
C13 C 1.0900(4) 0.5478(4) 0.7343(3) 0.0623(12) Uani 1 1 d .
C14 C 1.1365(4) 0.6055(5) 0.6544(4) 0.0793(15) Uani 1 1 d .
H14 H 1.1282 0.5764 0.5894 0.095 Uiso 1 1 calc R
C15 C 1.1955(5) 0.7069(5) 0.6707(5) 0.1016(18) Uani 1 1 d .
H15 H 1.2276 0.7453 0.6164 0.122 Uiso 1 1 calc R
C16 C 1.2073(4) 0.7515(5) 0.7653(5) 0.0929(17) Uani 1 1 d .
H16 H 1.2462 0.8204 0.7760 0.112 Uiso 1 1 calc R
C17 C 1.1607(4) 0.6930(5) 0.8447(4) 0.0902(17) Uani 1 1 d .
H17 H 1.1694 0.7226 0.9095 0.108 Uiso 1 1 calc R
C18 C 1.1015(4) 0.5915(5) 0.8311(3) 0.0809(15) Uani 1 1 d .
H18 H 1.0699 0.5532 0.8856 0.097 Uiso 1 1 calc R
H5 H 1.027(3) 0.428(3) 0.649(3) 0.055(14) Uiso 1 1 d .

loop_
_atom_site_aniso_label
_atom_site_aniso_U_11
_atom_site_aniso_U_22
_atom_site_aniso_U_33
_atom_site_aniso_U_23
_atom_site_aniso_U_13
_atom_site_aniso_U_12
S1 0.1406(13) 0.0887(12) 0.0554(8) 0.0056(7) -0.0065(7) -0.0117(9)
N1 0.061(3) 0.067(3) 0.063(2) -0.001(2) -0.0012(19) -0.005(2)
N2 0.075(3) 0.068(3) 0.077(3) 0.000(2) -0.018(2) 0.000(2)
N3 0.083(3) 0.083(3) 0.067(3) -0.012(3) 0.003(2) -0.001(3)
N4 0.084(3) 0.067(3) 0.069(3) -0.010(3) -0.005(2) 0.000(3)
N5 0.074(3) 0.084(4) 0.049(3) -0.007(3) -0.004(2) -0.002(2)
C1 0.073(4) 0.087(5) 0.077(3) -0.010(3) -0.016(3) 0.004(4)
C2 0.073(4) 0.100(5) 0.088(4) -0.019(3) -0.011(3) -0.014(4)
C3 0.076(4) 0.085(5) 0.074(3) -0.005(3) 0.006(3) -0.015(4)
C4 0.114(5) 0.120(6) 0.119(5) 0.011(4) -0.045(4) 0.021(4)
C5 0.119(5) 0.088(5) 0.140(5) -0.003(4) 0.005(4) -0.038(4)
C6 0.087(4) 0.062(4) 0.109(5) -0.011(4) -0.018(4) 0.004(3)
C7 0.086(4) 0.106(6) 0.121(6) -0.040(5) 0.002(4) 0.014(4)
C8 0.081(4) 0.093(5) 0.090(4) -0.036(4) -0.003(3) -0.010(4)
C9 0.144(6) 0.078(5) 0.147(6) 0.006(4) -0.030(4) 0.024(4)
C10 0.101(4) 0.179(7) 0.094(4) -0.048(4) 0.030(3) -0.022(4)
C11 0.089(4) 0.053(3) 0.059(3) 0.002(2) 0.001(3) 0.002(3)
C12 0.063(3) 0.060(4) 0.061(3) 0.005(3) 0.000(2) 0.008(3)
C13 0.063(3) 0.059(4) 0.065(3) -0.008(3) -0.004(2) 0.000(3)
C14 0.097(4) 0.077(4) 0.064(3) -0.006(3) -0.002(3) -0.010(3)
C15 0.114(5) 0.091(5) 0.100(5) 0.010(4) 0.005(4) -0.019(4)
C16 0.088(4) 0.083(5) 0.108(5) -0.014(4) -0.008(4) -0.012(3)
C17 0.092(4) 0.107(5) 0.071(4) -0.016(4) -0.011(3) -0.015(4)
C18 0.090(4) 0.087(4) 0.066(3) -0.015(3) -0.003(3) -0.017(3)

loop_
_atom_type_symbol
_atom_type_description
_atom_type_scat_dispersion_real
_atom_type_scat_dispersion_imag
_atom_type_scat_source
C C 0.0033 0.0016 'International Tables Vol C Tables 4.2.6.8 and 6.1.1.4'
H H 0.0000 0.0000 'International Tables Vol C Tables 4.2.6.8 and 6.1.1.4'
N N 0.0061 0.0033 'International Tables Vol C Tables 4.2.6.8 and 6.1.1.4'
S S 0.1246 0.1234 'International Tables Vol C Tables 4.2.6.8 and 6.1.1.4'

loop_
_geom_angle_atom_site_label_1
_geom_angle_atom_site_label_2
_geom_angle_atom_site_label_3
_geom_angle
N2 N1 C3 113.4(4)
N2 N1 C11 120.7(4)
C3 N1 C11 125.2(5)
N1 N2 C1 104.5(4)
C8 N3 N4 104.7(5)
C6 N4 N3 112.2(4)
C6 N4 C11 128.9(5)
N3 N4 C11 118.9(4)
C12 N5 C13 133.0(4)
N2 C1 C2 109.8(5)
N2 C1 C4 120.3(6)
C2 C1 C4 129.9(5)
C1 C2 C3 109.0(5)
N1 C3 C2 103.3(5)
N1 C3 C5 124.3(5)
C2 C3 C5 132.4(5)
N4 C6 C7 104.2(5)
N4 C6 C9 122.1(6)
C7 C6 C9 133.6(7)
C8 C7 C6 109.3(6)
N3 C8 C7 109.5(5)
N3 C8 C10 120.8(7)
C7 C8 C10 129.8(7)
N4 C11 N1 111.0(4)
N4 C11 C12 114.8(4)
N1 C11 C12 112.2(4)
N5 C12 C11 112.5(4)
N5 C12 S1 128.9(4)
C11 C12 S1 118.6(4)
C14 C13 C18 120.1(5)
C14 C13 N5 116.2(4)
C18 C13 N5 123.7(5)
C15 C14 C13 120.0(5)
C14 C15 C16 120.7(5)
C17 C16 C15 118.9(5)
C16 C17 C18 121.9(5)
C17 C18 C13 118.5(5)

loop_
_geom_bond_atom_site_label_1
_geom_bond_atom_site_label_2
_geom_bond_distance
S1 C12 1.636(4)
N1 N2 1.363(5)
N1 C3 1.372(5)
N1 C11 1.463(5)
N2 C1 1.339(5)
N3 C8 1.333(6)
N3 N4 1.377(5)
N4 C6 1.365(6)
N4 C11 1.453(5)
N5 C12 1.336(5)
N5 C13 1.428(6)
C1 C2 1.385(7)
C1 C4 1.490(7)
C2 C3 1.370(6)
C3 C5 1.478(7)
C6 C7 1.353(7)
C6 C9 1.499(7)
C7 C8 1.384(7)
C8 C10 1.487(7)
C11 C12 1.534(6)
C13 C14 1.373(6)
C13 C18 1.385(5)
C14 C15 1.380(7)
C15 C16 1.362(6)
C16 C17 1.372(6)
C17 C18 1.377(6)
